data_7216601
loop_
_publ_author_name
'Holmes, Kathryn E.'
'Kelly, Paul F.'
'Elsegood, Mark R. J.'

_publ_section_title
;
 Structural diversity within the products of the reaction of Ph2SNH with
 copper(ii) tetrafluoroborate
;
_journal_issue 90
_journal_name_full CrystEngComm
_journal_page_first 545
_journal_page_last 547
_journal_paper_doi 10.1039/b209185m
_journal_volume 4
_journal_year 2002
_chemical_formula_sum 'C48 H44 B2 Cu F8 N4 S4'
_chemical_formula_weight 1042.27
_space_group_IT_number 15
_symmetry_cell_setting monoclinic
_symmetry_space_group_name_Hall '-C 2yc'
_symmetry_space_group_name_H-M 'C 1 2/c 1'
_atom_sites_solution_hydrogens 'geom except NH coords freely refined'
_atom_sites_solution_primary 'patterson synthesis'
_atom_sites_solution_secondary difmap
_audit_creation_method SHELXL-97
_cell_angle_alpha 90.00
_cell_angle_beta 103.988(2)
_cell_angle_gamma 90.00
_cell_formula_units_Z 4
_cell_length_a 17.2158(7)
_cell_length_b 19.9156(9)
_cell_length_c 14.3422(6)
_cell_measurement_reflns_used 12868
_cell_measurement_temperature 150(2)
_cell_measurement_theta_max 28.82
_cell_measurement_theta_min 2.35
_cell_volume 4771.6(4)
_computing_cell_refinement 'Bruker SAINT'
_computing_data_collection 'Bruker SMART'
_computing_data_reduction 'Bruker SAINT'
_computing_molecular_graphics 'Bruker SHELXTL'
_computing_publication_material 'Bruker SHELXTL and local programs'
_computing_structure_refinement 'Bruker SHELXTL'
_computing_structure_solution 'Bruker SHELXTL'
_diffrn_ambient_temperature 150(2)
_diffrn_measured_fraction_theta_full 1.000
_diffrn_measured_fraction_theta_max 0.905
_diffrn_measurement_device_type 'Bruker SMART 1000 CCD diffractometer'
_diffrn_measurement_method '\w rotation with narrow frames'
_diffrn_radiation_monochromator graphite
_diffrn_radiation_source 'sealed tube'
_diffrn_radiation_type MoK\a
_diffrn_radiation_wavelength 0.71073
_diffrn_reflns_av_R_equivalents 0.0135
_diffrn_reflns_av_sigmaI/netI 0.0137
_diffrn_reflns_limit_h_max 22
_diffrn_reflns_limit_h_min -22
_diffrn_reflns_limit_k_max 27
_diffrn_reflns_limit_k_min -25
_diffrn_reflns_limit_l_max 19
_diffrn_reflns_limit_l_min -19
_diffrn_reflns_number 20755
_diffrn_reflns_theta_full 26.00
_diffrn_reflns_theta_max 28.94
_diffrn_reflns_theta_min 1.95
_diffrn_standards_decay_% 0
_diffrn_standards_number 0
_exptl_absorpt_coefficient_mu 0.703
_exptl_absorpt_correction_T_max 0.796
_exptl_absorpt_correction_T_min 0.654
_exptl_absorpt_correction_type multi-scan
_exptl_crystal_colour blue
_exptl_crystal_density_diffrn 1.451
_exptl_crystal_density_method 'not measured'
_exptl_crystal_description block
_exptl_crystal_F_000 2140
_exptl_crystal_size_max 0.66
_exptl_crystal_size_mid 0.43
_exptl_crystal_size_min 0.34
_refine_diff_density_max 0.567
_refine_diff_density_min -0.421
_refine_diff_density_rms 0.050
_refine_ls_extinction_method none
_refine_ls_goodness_of_fit_ref 1.044
_refine_ls_hydrogen_treatment mixed
_refine_ls_matrix_type full
_refine_ls_number_parameters 309
_refine_ls_number_reflns 5716
_refine_ls_number_restraints 0
_refine_ls_restrained_S_all 1.044
_refine_ls_R_factor_all 0.0374
_refine_ls_R_factor_gt 0.0293
_refine_ls_shift/su_max 0.002
_refine_ls_shift/su_mean 0.000
_refine_ls_structure_factor_coef Fsqd
_refine_ls_weighting_details 'calc w=1/[\s^2^(Fo^2^)+(0.0346P)^2^+5.6731P] where P=(Fo^2^+2Fc^2^)/3'
_refine_ls_weighting_scheme calc
_refine_ls_wR_factor_gt 0.0721
_refine_ls_wR_factor_ref 0.0783
_reflns_number_gt 4933
_reflns_number_total 5716
_reflns_threshold_expression I>2\s(I)
_cod_data_source_file b209185m.txt
_cod_data_source_block 2
_cod_original_sg_symbol_H-M C2/c
_cod_database_code 7216601

loop_
_symmetry_equiv_pos_as_xyz
'x, y, z'
'-x, y, -z+1/2'
'x+1/2, y+1/2, z'
'-x+1/2, y+1/2, -z+1/2'
'-x, -y, -z'
'x, -y, z-1/2'
'-x+1/2, -y+1/2, -z'
'x+1/2, -y+1/2, z-1/2'

loop_
_atom_site_label
_atom_site_type_symbol
_atom_site_fract_x
_atom_site_fract_y
_atom_site_fract_z
_atom_site_U_iso_or_equiv
_atom_site_adp_type
_atom_site_occupancy
_atom_site_symmetry_multiplicity
_atom_site_calc_flag
_atom_site_refinement_flags
Cu1 Cu 0.0000 0.815655(11) 0.7500 0.01984(7) Uani 1 2 d S
N1 N -0.01800(10) 0.75198(7) 0.64393(10) 0.0324(3) Uani 1 1 d .
H1A H -0.0432(14) 0.7611(12) 0.5882(17) 0.049 Uiso 1 1 d .
S1 S 0.02249(2) 0.679699(18) 0.64836(3) 0.02620(9) Uani 1 1 d .
C1 C -0.05481(9) 0.61929(8) 0.60353(11) 0.0261(3) Uani 1 1 d .
C2 C -0.13405(10) 0.63720(9) 0.59266(12) 0.0337(4) Uani 1 1 d .
H2 H -0.1482 0.6821 0.6036 0.040 Uiso 1 1 calc R
C3 C -0.19270(11) 0.58827(10) 0.56542(14) 0.0383(4) Uani 1 1 d .
H3 H -0.2475 0.5999 0.5570 0.046 Uiso 1 1 calc R
C4 C -0.17213(11) 0.52299(9) 0.55055(13) 0.0359(4) Uani 1 1 d .
H4 H -0.2127 0.4899 0.5318 0.043 Uiso 1 1 calc R
C5 C -0.09252(11) 0.50554(9) 0.56290(13) 0.0363(4) Uani 1 1 d .
H5 H -0.0785 0.4604 0.5530 0.044 Uiso 1 1 calc R
C6 C -0.03317(10) 0.55350(8) 0.58959(12) 0.0319(3) Uani 1 1 d .
H6 H 0.0216 0.5416 0.5983 0.038 Uiso 1 1 calc R
C7 C 0.07933(10) 0.67502(7) 0.55970(12) 0.0282(3) Uani 1 1 d .
C8 C 0.04422(11) 0.68534(8) 0.46295(12) 0.0333(4) Uani 1 1 d .
H8 H -0.0119 0.6922 0.4414 0.040 Uiso 1 1 calc R
C9 C 0.09238(14) 0.68552(9) 0.39845(15) 0.0436(4) Uani 1 1 d .
H9 H 0.0695 0.6931 0.3321 0.052 Uiso 1 1 calc R
C10 C 0.17382(14) 0.67467(11) 0.43054(19) 0.0548(6) Uani 1 1 d .
H10 H 0.2065 0.6742 0.3858 0.066 Uiso 1 1 calc R
C11 C 0.20791(13) 0.66455(13) 0.5265(2) 0.0573(6) Uani 1 1 d .
H11 H 0.2639 0.6571 0.5476 0.069 Uiso 1 1 calc R
C12 C 0.16100(11) 0.66523(10) 0.59269(15) 0.0421(4) Uani 1 1 d .
H12 H 0.1844 0.6591 0.6592 0.051 Uiso 1 1 calc R
N2 N 0.06605(9) 0.88070(7) 0.83625(10) 0.0338(3) Uani 1 1 d .
H2A H 0.0925(14) 0.8709(12) 0.8905(17) 0.051 Uiso 1 1 d .
S2 S 0.09788(2) 0.948533(18) 0.80019(3) 0.02475(9) Uani 1 1 d .
C13 C 0.20353(9) 0.94114(8) 0.80805(11) 0.0274(3) Uani 1 1 d .
C14 C 0.24028(12) 0.87916(9) 0.82474(13) 0.0388(4) Uani 1 1 d .
H14 H 0.2112 0.8409 0.8369 0.047 Uiso 1 1 calc R
C15 C 0.32047(13) 0.87377(10) 0.82346(16) 0.0481(5) Uani 1 1 d .
H15 H 0.3467 0.8315 0.8352 0.058 Uiso 1 1 calc R
C16 C 0.36224(12) 0.92923(11) 0.80528(14) 0.0447(5) Uani 1 1 d .
H16 H 0.4172 0.9252 0.8054 0.054 Uiso 1 1 calc R
C17 C 0.32441(11) 0.99102(10) 0.78681(13) 0.0378(4) Uani 1 1 d .
H17 H 0.3533 1.0290 0.7734 0.045 Uiso 1 1 calc R
C18 C 0.24468(10) 0.99743(8) 0.78795(12) 0.0314(3) Uani 1 1 d .
H18 H 0.2184 1.0396 0.7752 0.038 Uiso 1 1 calc R
C19 C 0.09619(9) 1.01329(8) 0.88537(11) 0.0264(3) Uani 1 1 d .
C20 C 0.10432(11) 0.99878(11) 0.98125(13) 0.0413(4) Uani 1 1 d .
H20 H 0.1139 0.9542 1.0049 0.050 Uiso 1 1 calc R
C21 C 0.09798(14) 1.05166(15) 1.04202(16) 0.0637(7) Uani 1 1 d .
H21 H 0.1040 1.0432 1.1086 0.076 Uiso 1 1 calc R
C22 C 0.08311(13) 1.11606(14) 1.0077(2) 0.0638(7) Uani 1 1 d .
H22 H 0.0788 1.1515 1.0506 0.077 Uiso 1 1 calc R
C23 C 0.07458(12) 1.12922(11) 0.9125(2) 0.0542(6) Uani 1 1 d .
H23 H 0.0640 1.1737 0.8891 0.065 Uiso 1 1 calc R
C24 C 0.08130(11) 1.07778(9) 0.84965(15) 0.0377(4) Uani 1 1 d .
H24 H 0.0758 1.0867 0.7833 0.045 Uiso 1 1 calc R
B1 B -0.14487(12) 0.81494(10) 0.36186(14) 0.0329(4) Uani 1 1 d .
F1 F -0.09165(7) 0.77938(6) 0.32256(9) 0.0486(3) Uani 1 1 d .
F2 F -0.12570(8) 0.80597(7) 0.46150(8) 0.0570(3) Uani 1 1 d .
F3 F -0.13960(9) 0.88261(6) 0.34494(10) 0.0587(3) Uani 1 1 d .
F4 F -0.22171(7) 0.79299(8) 0.32432(10) 0.0629(4) Uani 1 1 d .

loop_
_atom_site_aniso_label
_atom_site_aniso_U_11
_atom_site_aniso_U_22
_atom_site_aniso_U_33
_atom_site_aniso_U_23
_atom_site_aniso_U_13
_atom_site_aniso_U_12
Cu1 0.02343(13) 0.01496(12) 0.02051(12) 0.000 0.00410(9) 0.000
N1 0.0488(8) 0.0202(6) 0.0233(6) -0.0029(5) -0.0008(6) 0.0098(6)
S1 0.0338(2) 0.01893(17) 0.02267(18) -0.00144(13) 0.00057(14) 0.00466(14)
C1 0.0334(8) 0.0224(7) 0.0219(7) -0.0019(6) 0.0053(6) 0.0023(6)
C2 0.0350(9) 0.0312(8) 0.0344(9) -0.0046(7) 0.0074(7) 0.0078(7)
C3 0.0315(8) 0.0428(10) 0.0416(10) -0.0046(8) 0.0106(7) 0.0019(7)
C4 0.0390(9) 0.0363(9) 0.0342(9) -0.0035(7) 0.0124(7) -0.0080(7)
C5 0.0448(10) 0.0238(8) 0.0426(10) -0.0040(7) 0.0151(8) -0.0004(7)
C6 0.0335(8) 0.0243(8) 0.0382(9) -0.0020(7) 0.0091(7) 0.0048(6)
C7 0.0318(8) 0.0188(7) 0.0334(8) -0.0027(6) 0.0065(6) 0.0001(6)
C8 0.0393(9) 0.0272(8) 0.0330(9) -0.0015(6) 0.0080(7) 0.0020(7)
C9 0.0615(13) 0.0318(9) 0.0416(10) -0.0028(8) 0.0204(9) -0.0048(8)
C10 0.0575(13) 0.0467(12) 0.0717(15) -0.0113(11) 0.0380(12) -0.0134(10)
C11 0.0326(10) 0.0606(14) 0.0810(17) -0.0089(12) 0.0184(10) -0.0048(9)
C12 0.0329(9) 0.0392(10) 0.0503(11) -0.0027(8) 0.0024(8) -0.0016(7)
N2 0.0445(8) 0.0238(6) 0.0259(7) 0.0050(5) -0.0054(6) -0.0109(6)
S2 0.03032(18) 0.01985(17) 0.02099(17) 0.00111(13) 0.00019(13) -0.00392(14)
C13 0.0309(8) 0.0259(7) 0.0224(7) -0.0041(6) 0.0007(6) 0.0013(6)
C14 0.0448(10) 0.0263(8) 0.0417(10) -0.0034(7) 0.0036(8) 0.0042(7)
C15 0.0491(11) 0.0366(10) 0.0544(12) -0.0079(9) 0.0043(9) 0.0155(9)
C16 0.0353(9) 0.0557(12) 0.0416(10) -0.0108(9) 0.0066(8) 0.0106(9)
C17 0.0342(9) 0.0445(10) 0.0337(9) -0.0006(8) 0.0064(7) -0.0009(7)
C18 0.0327(8) 0.0297(8) 0.0298(8) 0.0007(6) 0.0034(6) 0.0021(6)
C19 0.0231(7) 0.0273(7) 0.0282(7) -0.0050(6) 0.0050(6) -0.0044(6)
C20 0.0397(10) 0.0554(12) 0.0291(8) -0.0017(8) 0.0093(7) 0.0007(8)
C21 0.0566(13) 0.100(2) 0.0387(11) -0.0274(12) 0.0201(10) -0.0037(13)
C22 0.0424(11) 0.0704(16) 0.0832(18) -0.0477(14) 0.0238(11) -0.0040(11)
C23 0.0391(10) 0.0338(10) 0.0899(18) -0.0211(11) 0.0159(11) -0.0004(8)
C24 0.0367(9) 0.0262(8) 0.0492(10) -0.0035(7) 0.0084(8) -0.0026(7)
B1 0.0346(9) 0.0318(9) 0.0297(9) 0.0022(7) 0.0028(7) 0.0068(7)
F1 0.0425(6) 0.0403(6) 0.0656(8) -0.0087(5) 0.0181(6) 0.0063(5)
F2 0.0667(8) 0.0667(8) 0.0321(6) 0.0141(6) 0.0009(5) 0.0076(6)
F3 0.0880(10) 0.0337(6) 0.0625(8) 0.0142(5) 0.0340(7) 0.0179(6)
F4 0.0338(6) 0.0826(10) 0.0663(8) -0.0291(7) 0.0003(6) 0.0045(6)

loop_
_atom_type_symbol
_atom_type_description
_atom_type_scat_dispersion_real
_atom_type_scat_dispersion_imag
_atom_type_scat_source
C C 0.0033 0.0016 'International Tables Vol C Tables 4.2.6.8 and 6.1.1.4'
H H 0.0000 0.0000 'International Tables Vol C Tables 4.2.6.8 and 6.1.1.4'
B B 0.0013 0.0007 'International Tables Vol C Tables 4.2.6.8 and 6.1.1.4'
N N 0.0061 0.0033 'International Tables Vol C Tables 4.2.6.8 and 6.1.1.4'
F F 0.0171 0.0103 'International Tables Vol C Tables 4.2.6.8 and 6.1.1.4'
S S 0.1246 0.1234 'International Tables Vol C Tables 4.2.6.8 and 6.1.1.4'
Cu Cu 0.3201 1.2651 'International Tables Vol C Tables 4.2.6.8 and 6.1.1.4'

loop_
_geom_angle_atom_site_label_1
_geom_angle_atom_site_label_2
_geom_angle_atom_site_label_3
_geom_angle
_geom_angle_site_symmetry_1
_geom_angle_site_symmetry_3
N1 Cu1 N1 98.71(8) . 2_556
N1 Cu1 N2 152.18(7) . .
N1 Cu1 N2 88.79(6) 2_556 .
N1 Cu1 N2 88.79(6) . 2_556
N1 Cu1 N2 152.19(7) 2_556 2_556
N2 Cu1 N2 96.99(9) . 2_556
S1 N1 Cu1 124.86(8) . .
N1 S1 C7 109.18(8) . .
N1 S1 C1 108.17(8) . .
C7 S1 C1 101.34(7) . .
C2 C1 C6 121.25(15) . .
C2 C1 S1 119.60(12) . .
C6 C1 S1 118.84(12) . .
C1 C2 C3 118.76(16) . .
C4 C3 C2 120.58(17) . .
C3 C4 C5 120.07(17) . .
C4 C5 C6 120.30(16) . .
C5 C6 C1 119.02(15) . .
C12 C7 C8 121.54(17) . .
C12 C7 S1 116.76(14) . .
C8 C7 S1 121.56(13) . .
C9 C8 C7 118.84(18) . .
C10 C9 C8 120.0(2) . .
C11 C10 C9 120.6(2) . .
C10 C11 C12 120.4(2) . .
C7 C12 C11 118.6(2) . .
S2 N2 Cu1 123.40(8) . .
N2 S2 C19 109.14(8) . .
N2 S2 C13 109.40(8) . .
C19 S2 C13 101.53(7) . .
C14 C13 C18 121.37(16) . .
C14 C13 S2 119.82(13) . .
C18 C13 S2 118.53(12) . .
C13 C14 C15 118.80(18) . .
C16 C15 C14 120.45(18) . .
C15 C16 C17 120.33(18) . .
C18 C17 C16 120.07(18) . .
C17 C18 C13 118.96(16) . .
C20 C19 C24 121.93(17) . .
C20 C19 S2 121.18(14) . .
C24 C19 S2 116.77(13) . .
C19 C20 C21 117.6(2) . .
C22 C21 C20 121.3(2) . .
C23 C22 C21 120.2(2) . .
C22 C23 C24 120.2(2) . .
C19 C24 C23 118.8(2) . .
F4 B1 F3 109.93(16) . .
F4 B1 F1 110.36(16) . .
F3 B1 F1 110.58(16) . .
F4 B1 F2 109.09(17) . .
F3 B1 F2 107.22(16) . .
F1 B1 F2 109.60(15) . .

loop_
_geom_bond_atom_site_label_1
_geom_bond_atom_site_label_2
_geom_bond_distance
_geom_bond_site_symmetry_2
Cu1 N1 1.9469(13) .
Cu1 N1 1.9469(13) 2_556
Cu1 N2 1.9549(14) .
Cu1 N2 1.9549(14) 2_556
N1 S1 1.5940(14) .
S1 C7 1.7845(17) .
S1 C1 1.7940(16) .
C1 C2 1.382(2) .
C1 C6 1.390(2) .
C2 C3 1.390(3) .
C3 C4 1.378(3) .
C4 C5 1.383(3) .
C5 C6 1.383(2) .
C7 C12 1.385(2) .
C7 C8 1.388(2) .
C8 C9 1.383(3) .
C9 C10 1.383(3) .
C10 C11 1.375(4) .
C11 C12 1.387(3) .
N2 S2 1.5904(14) .
S2 C19 1.7815(16) .
S2 C13 1.8010(16) .
C13 C14 1.381(2) .
C13 C18 1.393(2) .
C14 C15 1.389(3) .
C15 C16 1.377(3) .
C16 C17 1.388(3) .
C17 C18 1.383(2) .
C19 C20 1.379(2) .
C19 C24 1.384(2) .
C20 C21 1.388(3) .
C21 C22 1.375(4) .
C22 C23 1.363(4) .
C23 C24 1.388(3) .
B1 F4 1.374(2) .
B1 F3 1.376(2) .
B1 F1 1.381(2) .
B1 F2 1.398(2) .

loop_
_geom_hbond_atom_site_label_D
_geom_hbond_atom_site_label_H
_geom_hbond_atom_site_label_A
_geom_hbond_distance_DH
_geom_hbond_distance_HA
_geom_hbond_distance_DA
_geom_hbond_angle_DHA
_geom_hbond_site_symmetry_A
N1 H1A F2 0.83(2) 2.21(2) 3.0157(18) 164(2) .
N2 H2A F2 0.82(2) 2.43(2) 3.2006(19) 155(2) 2_556
